data_4322810
loop_
_publ_author_name
'Rainer Burth'
'Michael Gelinsky'
'Heinrich Vahrenkamp'

_publ_section_title
;
 Controlled Formation of Tri- and Octanuclear Benzylthiolate Complexes of
 Zinc
;
_journal_name_full 'Inorganic Chemistry'
_journal_page_first 2833
_journal_page_last 2836
_journal_paper_doi 10.1021/ic971402j
_journal_volume 37
_journal_year 1998
_chemical_compound_source Acetonitrile
_chemical_formula_sum 'C64 H66 N6 S7 Zn3'
_chemical_formula_weight 1339.76
_chemical_melting_point 134
_chemical_name_systematic
;
[{Bis(1-methyl-benzimidazol-2-ylmethyl)sulfid}-bis(benzylthiolato)-
tetrakis(mu2-benzylthiolato)-trizinc]
;
_space_group_IT_number 2
_symmetry_cell_setting triclinic
_symmetry_space_group_name_Hall '-P 1'
_symmetry_space_group_name_H-M 'P -1'
_atom_sites_solution_hydrogens geom
_atom_sites_solution_primary direct
_atom_sites_solution_secondary difmap
_audit_creation_method SHELXL
_cell_angle_alpha 90.249(15)
_cell_angle_beta 91.866(14)
_cell_angle_gamma 95.684(15)
_cell_formula_units_Z 2
_cell_length_a 13.550(2)
_cell_length_b 15.313(3)
_cell_length_c 15.493(3)
_cell_measurement_temperature 293(2)
_cell_volume 3197.1(10)
_computing_structure_refinement 'SHELXL-93 (Sheldrick, 1993)'
_computing_structure_solution 'SHELXS-86 (Sheldrick, 1990)'
_diffrn_ambient_temperature 293(2)
_diffrn_measurement_device Nonius-Turbo-CAD4
_diffrn_measurement_method Omega-2Theta
_diffrn_radiation_monochromator graphite
_diffrn_radiation_source 'fine-focus sealed tube'
_diffrn_radiation_type MoK\a
_diffrn_radiation_wavelength 0.71073
_diffrn_reflns_av_R_equivalents 0.0613
_diffrn_reflns_av_sigmaI/netI 0.2028
_diffrn_reflns_limit_h_max 15
_diffrn_reflns_limit_h_min -15
_diffrn_reflns_limit_k_max 17
_diffrn_reflns_limit_k_min -17
_diffrn_reflns_limit_l_max 0
_diffrn_reflns_limit_l_min -18
_diffrn_reflns_number 11150
_diffrn_reflns_theta_max 24.58
_diffrn_reflns_theta_min 2.46
_diffrn_standards_interval_count 'ICR every 3600 s, OCR every 200 refl.'
_diffrn_standards_number 2
_exptl_absorpt_coefficient_mu 1.389
_exptl_absorpt_correction_type none
_exptl_crystal_colour Colourless
_exptl_crystal_density_diffrn 1.392
_exptl_crystal_density_meas 1.31
_exptl_crystal_description Isometric
_exptl_crystal_F_000 1388
_exptl_crystal_size_max 0.50
_exptl_crystal_size_mid 0.40
_exptl_crystal_size_min 0.40
_refine_diff_density_max 0.824
_refine_diff_density_min -0.890
_refine_diff_density_rms 0.135
_refine_ls_extinction_method none
_refine_ls_goodness_of_fit_all 1.069
_refine_ls_goodness_of_fit_obs 1.048
_refine_ls_hydrogen_treatment Riding-Model
_refine_ls_matrix_type full
_refine_ls_number_parameters 721
_refine_ls_number_reflns 10684
_refine_ls_number_restraints 0
_refine_ls_restrained_S_all 1.084
_refine_ls_restrained_S_obs 1.048
_refine_ls_R_factor_all 0.2311
_refine_ls_R_factor_obs 0.0742
_refine_ls_shift/esd_max 0.036
_refine_ls_shift/esd_mean 0.002
_refine_ls_structure_factor_coef Fsqd
_refine_ls_weighting_details 'w=1/[\s^2^(Fo^2^)+(0.0835P)^2^+30.4113P] where P=(Fo^2^+2Fc^2^)/3'
_refine_ls_weighting_scheme calc
_refine_ls_wR_factor_all 0.2656
_refine_ls_wR_factor_obs 0.1695
_reflns_number_observed 4934
_reflns_number_total 10713
_reflns_observed_criterion >2sigma(I)
_cod_data_source_file ic971402j_1.cif
_cod_data_source_block C64H66N6S7Zn3
_cod_depositor_comments
;
The following automatic conversions were performed:

'_exptl_absorpt_correction_type' value 'None' changed to 'none'
according to the built-in table from CIF Core dictionary named
'cif_core.dic' version 2.4.1 from 2010-06-29.

Automatic conversion script
Id: cif_fix_values 1673 2011-04-08 12:14:43Z adriana 

The following automatic conversions were performed:

'_refine_ls_weighting_scheme' value 'calc
w=1/[\s^2^(Fo^2^)+(0.0835P)^2^+30.4113P] where P=(Fo^2^+2Fc^2^)/3'
was changed to 'calc'. New tag '_refine_ls_weighting_details' was
created. The value of the new tag was set to
'w=1/[\s^2^(Fo^2^)+(0.0835P)^2^+30.4113P] where P=(Fo^2^+2Fc^2^)/3'.

Automatic conversion script
Id: cif_fix_values 3143 2015-03-26 13:38:13Z robertas 
;
_cod_database_code 4322810

loop_
_symmetry_equiv_pos_as_xyz
'x, y, z'
'-x, -y, -z'

loop_
_atom_site_aniso_label
_atom_site_aniso_U_11
_atom_site_aniso_U_22
_atom_site_aniso_U_33
_atom_site_aniso_U_23
_atom_site_aniso_U_13
_atom_site_aniso_U_12
Zn1 0.0429(9) 0.0334(8) 0.0317(8) -0.0010(6) 0.0022(7) 0.0023(7)
Zn2 0.0382(9) 0.0404(9) 0.0512(10) 0.0023(7) 0.0009(7) 0.0056(7)
Zn3 0.0390(9) 0.0419(9) 0.0527(10) -0.0054(7) -0.0001(7) 0.0031(7)
S1 0.039(2) 0.038(2) 0.045(2) 0.0047(15) 0.0042(15) 0.0050(14)
S2 0.042(2) 0.040(2) 0.042(2) -0.0066(15) 0.0018(15) 0.0033(15)
S3 0.055(2) 0.053(2) 0.060(2) -0.002(2) 0.004(2) 0.012(2)
S4 0.046(2) 0.052(2) 0.060(2) -0.008(2) 0.005(2) -0.004(2)
S5 0.049(2) 0.042(2) 0.039(2) -0.0004(15) 0.001(2) 0.003(2)
S6 0.049(2) 0.041(2) 0.042(2) -0.0046(15) 0.000(2) -0.002(2)
S7 0.065(2) 0.033(2) 0.062(2) 0.002(2) 0.006(2) 0.003(2)
N1 0.050(6) 0.034(6) 0.031(6) -0.008(5) 0.010(5) 0.006(5)
N2 0.049(7) 0.025(6) 0.043(6) -0.001(5) 0.008(5) 0.000(5)
N3 0.048(7) 0.045(7) 0.039(6) -0.019(5) -0.004(5) 0.013(5)
N4 0.047(7) 0.042(7) 0.049(7) 0.011(6) 0.008(5) -0.001(5)
C1 0.040(7) 0.051(8) 0.014(6) 0.000(6) -0.002(5) 0.009(6)
C2 0.048(8) 0.058(9) 0.042(8) 0.002(7) -0.008(7) 0.004(7)
C3 0.072(11) 0.071(10) 0.033(8) 0.011(8) 0.008(7) 0.020(8)
C4 0.101(14) 0.102(14) 0.031(9) 0.008(9) 0.023(9) 0.042(12)
C5 0.064(10) 0.087(12) 0.037(9) -0.021(8) 0.003(7) 0.023(9)
C6 0.044(8) 0.047(8) 0.035(8) -0.005(6) 0.006(6) 0.016(6)
C7 0.038(7) 0.042(8) 0.040(8) -0.006(6) 0.002(6) 0.007(6)
C8 0.037(7) 0.037(7) 0.055(9) -0.011(6) 0.000(6) -0.004(6)
C9 0.076(11) 0.059(10) 0.081(11) -0.044(9) -0.003(9) -0.008(8)
C10 0.041(7) 0.049(8) 0.017(6) 0.005(6) -0.006(5) -0.003(6)
C11 0.057(9) 0.042(8) 0.045(8) -0.003(6) 0.001(7) 0.001(7)
C12 0.077(11) 0.071(11) 0.036(9) -0.015(8) -0.002(8) -0.004(8)
C13 0.057(10) 0.087(12) 0.040(9) -0.002(9) 0.004(7) -0.011(9)
C14 0.049(9) 0.078(11) 0.041(9) 0.027(8) -0.006(7) -0.017(8)
C15 0.041(8) 0.064(9) 0.032(8) 0.015(7) -0.002(6) -0.003(7)
C16 0.036(7) 0.046(8) 0.040(8) 0.009(6) 0.004(6) -0.006(6)
C17 0.053(8) 0.049(8) 0.038(8) 0.001(6) 0.009(6) 0.011(7)
C18 0.083(12) 0.064(10) 0.057(10) 0.024(8) 0.005(8) 0.014(9)
C19 0.051(9) 0.048(8) 0.058(9) 0.004(7) 0.005(7) 0.007(7)
C20 0.040(8) 0.049(8) 0.051(9) 0.018(7) -0.020(7) -0.003(6)
C21 0.069(11) 0.069(11) 0.073(12) 0.014(9) -0.015(9) -0.015(9)
C22 0.091(14) 0.068(13) 0.105(16) 0.027(12) -0.031(12) -0.013(11)
C23 0.069(12) 0.054(11) 0.163(22) 0.005(13) -0.045(14) 0.025(9)
C24 0.058(11) 0.071(12) 0.137(18) -0.005(12) 0.000(11) 0.032(9)
C25 0.045(9) 0.067(10) 0.069(11) -0.002(8) 0.002(8) 0.021(8)
C26 0.052(8) 0.040(8) 0.048(8) -0.009(6) -0.001(7) -0.001(6)
C27 0.050(8) 0.048(8) 0.051(9) -0.020(7) -0.019(7) 0.013(7)
C28 0.048(9) 0.061(10) 0.093(13) -0.032(9) -0.003(8) 0.010(8)
C29 0.057(11) 0.092(14) 0.110(16) -0.059(12) -0.011(11) 0.008(10)
C30 0.039(10) 0.098(14) 0.118(17) -0.032(13) -0.004(10) -0.018(9)
C31 0.061(11) 0.090(13) 0.097(14) -0.028(11) 0.018(10) -0.024(10)
C32 0.050(9) 0.066(10) 0.061(10) -0.014(8) 0.009(8) -0.009(8)
C33 0.031(8) 0.083(11) 0.087(12) -0.020(9) 0.012(8) -0.002(7)
C34 0.048(9) 0.075(11) 0.066(11) -0.037(9) 0.030(8) -0.028(8)
C35 0.067(12) 0.109(16) 0.118(18) -0.043(14) 0.022(11) -0.034(11)
C36 0.116(24) 0.185(35) 0.146(31) -0.102(26) 0.054(23) -0.061(22)
C37 0.126(28) 0.287(59) 0.073(20) -0.097(26) 0.046(18) -0.105(32)
C38 0.100(18) 0.235(34) 0.050(15) 0.033(16) -0.018(12) -0.078(20)
C39 0.058(11) 0.126(17) 0.072(13) 0.017(12) -0.016(9) -0.011(11)
C40 0.054(9) 0.077(11) 0.062(10) 0.002(8) 0.020(8) 0.011(8)
C41 0.034(7) 0.062(9) 0.046(9) -0.002(7) 0.016(6) 0.013(7)
C42 0.057(10) 0.061(10) 0.074(12) 0.003(9) 0.014(9) 0.014(8)
C43 0.067(12) 0.109(16) 0.074(13) -0.025(11) -0.008(10) 0.013(11)
C44 0.103(16) 0.118(18) 0.059(12) 0.024(12) 0.038(11) 0.029(13)
C45 0.101(15) 0.085(14) 0.090(16) 0.026(12) 0.037(12) 0.012(12)
C46 0.071(11) 0.067(11) 0.084(13) 0.016(10) 0.029(10) 0.002(9)
C47 0.076(11) 0.036(8) 0.084(12) 0.018(8) 0.000(9) -0.002(7)
C48 0.060(10) 0.037(8) 0.064(10) 0.001(7) 0.014(8) 0.000(7)
C49 0.112(15) 0.080(12) 0.061(11) 0.022(10) 0.024(11) 0.020(11)
C50 0.086(15) 0.102(16) 0.152(22) 0.073(16) 0.033(15) 0.027(12)
C51 0.078(14) 0.048(11) 0.154(21) 0.045(13) -0.042(14) -0.003(10)
C52 0.118(17) 0.058(11) 0.096(15) 0.005(10) -0.037(13) 0.003(11)
C53 0.090(13) 0.054(10) 0.073(12) 0.007(9) 0.003(10) 0.012(9)
C54 0.071(10) 0.039(8) 0.071(10) -0.004(7) 0.018(8) -0.011(7)
C55 0.053(9) 0.044(8) 0.058(9) -0.004(7) 0.005(7) 0.004(7)
C56 0.046(9) 0.078(11) 0.069(11) -0.019(9) 0.014(8) -0.002(8)
C57 0.088(14) 0.109(15) 0.060(11) -0.016(11) 0.021(10) 0.004(12)
C58 0.114(17) 0.095(15) 0.076(13) -0.029(12) 0.009(13) 0.037(13)
C59 0.111(17) 0.078(13) 0.083(14) -0.034(11) -0.016(12) -0.010(12)
C60 0.081(12) 0.067(11) 0.073(12) 0.004(9) -0.004(9) -0.014(9)
N5 0.148(20) 0.134(18) 0.151(20) 0.021(14) 0.039(15) 0.077(15)
C61 0.108(18) 0.051(11) 0.122(19) 0.014(12) -0.023(15) 0.022(11)
C62 0.131(20) 0.079(15) 0.185(25) 0.015(15) 0.065(18) 0.008(14)
N6 0.125(18) 0.125(18) 0.113(18) -0.014(13) 0.009(13) -0.005(13)
C63 0.122(21) 0.069(14) 0.080(16) -0.015(12) 0.019(14) -0.007(13)
C64 0.143(19) 0.063(12) 0.099(15) -0.009(11) -0.005(14) -0.007(12)

loop_
_atom_site_label
_atom_site_type_symbol
_atom_site_fract_x
_atom_site_fract_y
_atom_site_fract_z
_atom_site_U_iso_or_equiv
_atom_site_thermal_displace_type
_atom_site_occupancy
_atom_site_calc_flag
_atom_site_refinement_flags
_atom_site_disorder_group
Zn1 Zn 0.24114(10) 0.52941(9) 0.25234(9) 0.0361(4) Uani 1 d . .
Zn2 Zn 0.10101(11) 0.30334(9) 0.24382(10) 0.0432(4) Uani 1 d . .
Zn3 Zn 0.32534(11) 0.28923(10) 0.25803(10) 0.0446(4) Uani 1 d . .
S1 S 0.0842(2) 0.4542(2) 0.2610(2) 0.0405(8) Uani 1 d . .
S2 S 0.3713(2) 0.4425(2) 0.2435(2) 0.0411(8) Uani 1 d . .
S3 S 0.4649(3) 0.2214(2) 0.2810(2) 0.0555(10) Uani 1 d . .
S4 S -0.0450(3) 0.2190(2) 0.2196(2) 0.0530(9) Uani 1 d . .
S5 S 0.2044(2) 0.2785(2) 0.3673(2) 0.0437(8) Uani 1 d . .
S6 S 0.2137(2) 0.2728(2) 0.1340(2) 0.0443(8) Uani 1 d . .
S7 S 0.2789(3) 0.8134(2) 0.2548(2) 0.0533(9) Uani 1 d . .
N1 N 0.2759(7) 0.6060(6) 0.3581(6) 0.038(2) Uani 1 d . .
N2 N 0.2321(7) 0.6050(6) 0.1485(6) 0.039(2) Uani 1 d . .
N3 N 0.3485(7) 0.7080(7) 0.4475(7) 0.044(3) Uani 1 d . .
N4 N 0.1939(8) 0.7116(7) 0.0591(7) 0.047(3) Uani 1 d . .
C1 C 0.2609(9) 0.5784(8) 0.4425(7) 0.035(3) Uani 1 d . .
C2 C 0.2132(10) 0.5017(9) 0.4738(8) 0.050(3) Uani 1 d . .
H2 H 0.1803(10) 0.4596(9) 0.4370(8) 0.060 Uiso 1 d R .
C3 C 0.2166(11) 0.4904(10) 0.5619(9) 0.058(4) Uani 1 d . .
H3 H 0.1879(11) 0.4385(10) 0.5853(9) 0.069 Uiso 1 d R .
C4 C 0.2617(13) 0.5548(12) 0.6152(9) 0.075(5) Uani 1 d . .
H4 H 0.2598(13) 0.5453(12) 0.6744(9) 0.090 Uiso 1 d R .
C5 C 0.3094(11) 0.6325(11) 0.5878(9) 0.062(4) Uani 1 d . .
H5 H 0.3399(11) 0.6750(11) 0.6256(9) 0.074 Uiso 1 d R .
C6 C 0.3083(9) 0.6417(8) 0.4994(8) 0.041(3) Uani 1 d . .
C7 C 0.3302(9) 0.6824(8) 0.3645(8) 0.040(3) Uani 1 d . .
C8 C 0.3653(9) 0.7367(8) 0.2884(8) 0.044(3) Uani 1 d . .
H8A H 0.3750(9) 0.6979(8) 0.2404(8) 0.052 Uiso 1 d R .
H8B H 0.4289(9) 0.7688(8) 0.3036(8) 0.052 Uiso 1 d R .
C9 C 0.4059(12) 0.7892(9) 0.4781(10) 0.073(5) Uani 1 d . .
H9A H 0.4173(12) 0.7864(9) 0.5395(10) 0.110 Uiso 1 d R .
H9B H 0.3695(12) 0.8384(9) 0.4647(10) 0.110 Uiso 1 d R .
H9C H 0.4684(12) 0.7959(9) 0.4501(10) 0.110 Uiso 1 d R .
C10 C 0.2465(9) 0.5797(8) 0.0621(7) 0.036(3) Uani 1 d . .
C11 C 0.2727(10) 0.5006(8) 0.0303(8) 0.048(3) Uani 1 d . .
H11 H 0.2871(10) 0.4549(8) 0.0665(8) 0.058 Uiso 1 d R .
C12 C 0.2762(11) 0.4939(10) -0.0601(9) 0.062(4) Uani 1 d . .
H12 H 0.2957(11) 0.4429(10) -0.0844(9) 0.075 Uiso 1 d R .
C13 C 0.2521(11) 0.5592(11) -0.1128(10) 0.063(4) Uani 1 d . .
H13 H 0.2551(11) 0.5511(11) -0.1722(10) 0.075 Uiso 1 d R .
C14 C 0.2232(10) 0.6369(11) -0.0826(9) 0.058(4) Uani 1 d . .
H14 H 0.2073(10) 0.6815(11) -0.1196(9) 0.069 Uiso 1 d R .
C15 C 0.2193(9) 0.6449(9) 0.0066(8) 0.047(3) Uani 1 d . .
C16 C 0.2001(9) 0.6838(8) 0.1406(8) 0.042(3) Uani 1 d . .
C17 C 0.1754(10) 0.7378(8) 0.2171(8) 0.046(3) Uani 1 d . .
H17A H 0.1549(10) 0.6988(8) 0.2638(8) 0.055 Uiso 1 d R .
H17B H 0.1199(10) 0.7707(8) 0.2011(8) 0.055 Uiso 1 d R .
C18 C 0.1618(12) 0.7948(9) 0.0281(9) 0.068(4) Uani 1 d . .
H18A H 0.1593(12) 0.7947(9) -0.0339(9) 0.101 Uiso 1 d R .
H18B H 0.2079(12) 0.8424(9) 0.0490(9) 0.101 Uiso 1 d R .
H18C H 0.0970(12) 0.8019(9) 0.0490(9) 0.101 Uiso 1 d R .
C19 C 0.0173(10) 0.4810(8) 0.1622(9) 0.052(4) Uani 1 d . .
H19A H 0.0622(10) 0.4806(8) 0.1146(9) 0.062 Uiso 1 d R .
H19B H -0.0363(10) 0.4351(8) 0.1509(9) 0.062 Uiso 1 d R .
C20 C -0.0262(9) 0.5687(9) 0.1630(9) 0.048(3) Uani 1 d . .
C21 C -0.0343(12) 0.6142(11) 0.0891(11) 0.072(5) Uani 1 d . .
H21 H -0.0095(12) 0.5930(11) 0.0386(11) 0.086 Uiso 1 d R .
C22 C -0.0795(14) 0.6927(13) 0.0868(14) 0.090(6) Uani 1 d . .
H22 H -0.0878(14) 0.7221(13) 0.0350(14) 0.108 Uiso 1 d R .
C23 C -0.1116(13) 0.7258(11) 0.1641(17) 0.095(7) Uani 1 d . .
H23 H -0.1401(13) 0.7787(11) 0.1647(17) 0.115 Uiso 1 d R .
C24 C -0.1013(12) 0.6809(11) 0.2379(14) 0.087(6) Uani 1 d . .
H24 H -0.1237(12) 0.7035(11) 0.2888(14) 0.105 Uiso 1 d R .
C25 C -0.0589(10) 0.6027(10) 0.2407(10) 0.059(4) Uani 1 d . .
H25 H -0.0520(10) 0.5731(10) 0.2925(10) 0.071 Uiso 1 d R .
C26 C 0.4499(10) 0.4667(8) 0.3398(8) 0.047(3) Uani 1 d . .
H26A H 0.4077(10) 0.4702(8) 0.3889(8) 0.057 Uiso 1 d R .
H26B H 0.4898(10) 0.4182(8) 0.3498(8) 0.057 Uiso 1 d R .
C27 C 0.5187(10) 0.5511(8) 0.3358(9) 0.049(4) Uani 1 d . .
C28 C 0.5423(10) 0.5990(10) 0.4093(11) 0.067(4) Uani 1 d . .
H28 H 0.5148(10) 0.5813(10) 0.4614(11) 0.081 Uiso 1 d R .
C29 C 0.6082(13) 0.6752(12) 0.4055(13) 0.087(6) Uani 1 d . .
H29 H 0.6235(13) 0.7084(12) 0.4555(13) 0.104 Uiso 1 d R .
C30 C 0.6501(12) 0.7015(12) 0.3306(14) 0.087(6) Uani 1 d . .
H30 H 0.6963(12) 0.7507(12) 0.3302(14) 0.104 Uiso 1 d R .
C31 C 0.6250(12) 0.6561(11) 0.2555(12) 0.084(5) Uani 1 d . .
H31 H 0.6514(12) 0.6758(11) 0.2036(12) 0.101 Uiso 1 d R .
C32 C 0.5595(10) 0.5800(9) 0.2572(10) 0.060(4) Uani 1 d . .
H32 H 0.5428(10) 0.5484(9) 0.2066(10) 0.072 Uiso 1 d R .
C33 C 0.5546(10) 0.2835(10) 0.2117(10) 0.067(4) Uani 1 d . .
H33A H 0.5491(10) 0.3456(10) 0.2207(10) 0.081 Uiso 1 d R .
H33B H 0.6209(10) 0.2722(10) 0.2312(10) 0.081 Uiso 1 d R .
C34 C 0.5447(11) 0.2650(11) 0.1160(10) 0.065(5) Uani 1 d . .
C35 C 0.5761(13) 0.1897(14) 0.0855(15) 0.101(7) Uani 1 d . .
H35 H 0.5991(13) 0.1490(14) 0.1237(15) 0.121 Uiso 1 d R .
C36 C 0.5741(23) 0.1737(24) -0.0020(21) 0.153(15) Uani 1 d . .
H36 H 0.5969(23) 0.1227(24) -0.0233(21) 0.184 Uiso 1 d R .
C37 C 0.5385(26) 0.2325(30) -0.0566(20) 0.170(23) Uani 1 d . .
H37 H 0.5350(26) 0.2199(30) -0.1155(20) 0.204 Uiso 1 d R .
C38 C 0.5084(17) 0.3084(22) -0.0290(14) 0.135(11) Uani 1 d . .
H38 H 0.4857(17) 0.3486(22) -0.0679(14) 0.162 Uiso 1 d R .
C39 C 0.5121(12) 0.3250(14) 0.0609(12) 0.087(6) Uani 1 d . .
H39 H 0.4922(12) 0.3772(14) 0.0822(12) 0.104 Uiso 1 d R .
C40 C -0.1266(11) 0.2650(10) 0.2957(9) 0.063(4) Uani 1 d . .
H40A H -0.1198(11) 0.3283(10) 0.2892(9) 0.076 Uiso 1 d R .
H40B H -0.1946(11) 0.2441(10) 0.2793(9) 0.076 Uiso 1 d R .
C41 C -0.1106(9) 0.2454(9) 0.3879(9) 0.046(3) Uani 1 d . .
C42 C -0.0567(11) 0.3061(10) 0.4410(11) 0.063(4) Uani 1 d . .
H42 H -0.0310(11) 0.3595(10) 0.4185(11) 0.076 Uiso 1 d R .
C43 C -0.0403(12) 0.2884(13) 0.5281(12) 0.083(5) Uani 1 d . .
H43 H -0.0029(12) 0.3292(13) 0.5636(12) 0.100 Uiso 1 d R .
C44 C -0.0797(15) 0.2102(15) 0.5611(12) 0.091(6) Uani 1 d . .
H44 H -0.0697(15) 0.1980(15) 0.6194(12) 0.109 Uiso 1 d R .
C45 C -0.1337(15) 0.1501(13) 0.5083(14) 0.091(6) Uani 1 d . .
H45 H -0.1612(15) 0.0972(13) 0.5306(14) 0.109 Uiso 1 d R .
C46 C -0.1472(12) 0.1682(11) 0.4219(12) 0.074(5) Uani 1 d . .
H46 H -0.1823(12) 0.1263(11) 0.3861(12) 0.089 Uiso 1 d R .
C47 C 0.1589(12) 0.1636(8) 0.3825(10) 0.066(4) Uani 1 d . .
H47A H 0.0944(12) 0.1607(8) 0.4084(10) 0.079 Uiso 1 d R .
H47B H 0.1503(12) 0.1347(8) 0.3265(10) 0.079 Uiso 1 d R .
C48 C 0.2268(11) 0.1157(8) 0.4380(10) 0.054(4) Uani 1 d . .
C49 C 0.2989(14) 0.0721(11) 0.4045(11) 0.083(5) Uani 1 d . .
H49 H 0.3046(14) 0.0705(11) 0.3449(11) 0.100 Uiso 1 d R .
C50 C 0.3629(15) 0.0307(13) 0.4546(17) 0.111(8) Uani 1 d . .
H50 H 0.4123(15) 0.0026(13) 0.4287(17) 0.133 Uiso 1 d R .
C51 C 0.3570(14) 0.0292(11) 0.5400(17) 0.095(7) Uani 1 d . .
H51 H 0.3996(14) -0.0021(11) 0.5732(17) 0.114 Uiso 1 d R .
C52 C 0.2875(16) 0.0741(11) 0.5790(13) 0.092(6) Uani 1 d . .
H52 H 0.2845(16) 0.0762(11) 0.6389(13) 0.110 Uiso 1 d R .
C53 C 0.2208(13) 0.1170(10) 0.5266(11) 0.072(5) Uani 1 d . .
H53 H 0.1722(13) 0.1465(10) 0.5520(11) 0.086 Uiso 1 d R .
C54 C 0.1777(11) 0.1551(8) 0.1192(9) 0.061(4) Uani 1 d . .
H54A H 0.2098(11) 0.1238(8) 0.1648(9) 0.074 Uiso 1 d R .
H54B H 0.1066(11) 0.1443(8) 0.1259(9) 0.074 Uiso 1 d R .
C55 C 0.2025(10) 0.1179(9) 0.0345(9) 0.052(4) Uani 1 d . .
C56 C 0.2846(10) 0.1461(10) -0.0112(10) 0.065(4) Uani 1 d . .
H56 H 0.3274(10) 0.1932(10) 0.0096(10) 0.078 Uiso 1 d R .
C57 C 0.3046(14) 0.1058(13) -0.0874(11) 0.086(5) Uani 1 d . .
H57 H 0.3608(14) 0.1255(13) -0.1174(11) 0.103 Uiso 1 d R .
C58 C 0.2425(17) 0.0376(13) -0.1187(12) 0.093(6) Uani 1 d . .
H58 H 0.2574(17) 0.0099(13) -0.1695(12) 0.112 Uiso 1 d R .
C59 C 0.1602(16) 0.0094(12) -0.0776(13) 0.092(6) Uani 1 d . .
H59 H 0.1171(16) -0.0365(12) -0.1006(13) 0.111 Uiso 1 d R .
C60 C 0.1399(13) 0.0488(10) -0.0011(11) 0.075(5) Uani 1 d . .
H60 H 0.0828(13) 0.0287(10) 0.0275(11) 0.090 Uiso 1 d R .
N5 N 0.1018(17) -0.0579(14) 0.2108(15) 0.139(9) Uani 1 d . .
C61 C 0.0437(18) -0.0404(12) 0.2521(16) 0.093(7) Uani 1 d . .
C62 C -0.0320(17) -0.0170(13) 0.3090(16) 0.131(9) Uani 1 d . .
H62A H -0.0949(17) -0.0472(13) 0.2911(16) 0.196 Uiso 1 d R .
H62B H -0.0362(17) 0.0452(13) 0.3067(16) 0.196 Uiso 1 d R .
H62C H -0.0154(17) -0.0333(13) 0.3671(16) 0.196 Uiso 1 d R .
N6 N 0.5133(16) 0.9374(14) 0.2523(14) 0.122(7) Uani 1 d . .
C63 C 0.4645(19) 0.9739(14) 0.2098(15) 0.091(7) Uani 1 d . .
C64 C 0.3947(16) 1.0175(12) 0.1563(13) 0.103(7) Uani 1 d . .
H64A H 0.4179(16) 1.0222(12) 0.0984(13) 0.155 Uiso 1 d R .
H64B H 0.3892(16) 1.0751(12) 0.1792(13) 0.155 Uiso 1 d R .
H64C H 0.3309(16) 0.9841(12) 0.1559(13) 0.155 Uiso 1 d R .

loop_
_atom_type_symbol
_atom_type_description
_atom_type_scat_dispersion_real
_atom_type_scat_dispersion_imag
_atom_type_scat_source
C C 0.0033 0.0016 'International Tables Vol C Tables 4.2.6.8 and 6.1.1.4'
H H 0.0000 0.0000 'International Tables Vol C Tables 4.2.6.8 and 6.1.1.4'
N N 0.0061 0.0033 'International Tables Vol C Tables 4.2.6.8 and 6.1.1.4'
S S 0.1246 0.1234 'International Tables Vol C Tables 4.2.6.8 and 6.1.1.4'
Zn Zn 0.2839 1.4301 'International Tables Vol C Tables 4.2.6.8 and 6.1.1.4'

loop_
_geom_angle_atom_site_label_1
_geom_angle_atom_site_label_2
_geom_angle_atom_site_label_3
_geom_angle
_geom_angle_site_symmetry_1
_geom_angle_site_symmetry_3
_geom_angle_publ_flag
N2 Zn1 N1 109.4(4) . . y
N2 Zn1 S2 111.2(3) . . y
N1 Zn1 S2 104.5(3) . . y
N2 Zn1 S1 104.7(3) . . y
N1 Zn1 S1 111.3(3) . . y
S2 Zn1 S1 115.66(12) . . y
N2 Zn1 Zn2 117.8(3) . . y
N1 Zn1 Zn2 127.5(3) . . y
S2 Zn1 Zn2 79.31(9) . . y
S1 Zn1 Zn2 36.50(8) . . y
N2 Zn1 Zn3 126.4(3) . . y
N1 Zn1 Zn3 116.9(3) . . y
S2 Zn1 Zn3 33.15(8) . . y
S1 Zn1 Zn3 82.64(9) . . y
Zn2 Zn1 Zn3 46.68(4) . . y
S4 Zn2 S1 114.12(13) . . y
S4 Zn2 S5 120.38(14) . . y
S1 Zn2 S5 100.59(12) . . y
S4 Zn2 S6 109.00(13) . . y
S1 Zn2 S6 113.45(12) . . y
S5 Zn2 S6 98.34(12) . . y
S4 Zn2 Zn3 140.97(11) . . y
S1 Zn2 Zn3 104.88(10) . . y
S5 Zn2 Zn3 50.03(9) . . y
S6 Zn2 Zn3 50.33(9) . . y
S4 Zn2 Zn1 148.42(11) . . y
S1 Zn2 Zn1 35.87(8) . . y
S5 Zn2 Zn1 83.42(9) . . y
S6 Zn2 Zn1 85.30(9) . . y
Zn3 Zn2 Zn1 69.72(5) . . y
S3 Zn3 S2 108.54(14) . . y
S3 Zn3 S5 118.00(14) . . y
S2 Zn3 S5 104.88(12) . . y
S3 Zn3 S6 126.85(14) . . y
S2 Zn3 S6 96.88(12) . . y
S5 Zn3 S6 98.16(12) . . y
S3 Zn3 Zn2 156.10(12) . . y
S2 Zn3 Zn2 95.16(9) . . y
S5 Zn3 Zn2 50.01(9) . . y
S6 Zn3 Zn2 50.17(9) . . y
S3 Zn3 Zn1 139.37(11) . . y
S2 Zn3 Zn1 32.17(8) . . y
S5 Zn3 Zn1 79.48(9) . . y
S6 Zn3 Zn1 81.26(9) . . y
Zn2 Zn3 Zn1 63.61(4) . . y
C19 S1 Zn1 105.4(5) . . y
C19 S1 Zn2 103.1(4) . . y
Zn1 S1 Zn2 107.62(13) . . y
C26 S2 Zn1 106.3(4) . . y
C26 S2 Zn3 101.8(4) . . y
Zn1 S2 Zn3 114.68(14) . . y
C33 S3 Zn3 102.7(5) . . y
C40 S4 Zn2 102.5(5) . . y
C47 S5 Zn2 96.9(5) . . y
C47 S5 Zn3 109.6(5) . . y
Zn2 S5 Zn3 79.96(11) . . y
C54 S6 Zn2 99.3(5) . . y
C54 S6 Zn3 107.1(5) . . y
Zn2 S6 Zn3 79.50(11) . . y
C8 S7 C17 100.1(6) . . y
C7 N1 C1 105.7(10) . . y
C7 N1 Zn1 129.3(8) . . y
C1 N1 Zn1 124.1(8) . . y
C16 N2 C10 103.5(10) . . y
C16 N2 Zn1 130.0(8) . . y
C10 N2 Zn1 126.1(8) . . y
C7 N3 C6 107.7(10) . . y
C7 N3 C9 126.7(12) . . y
C6 N3 C9 125.4(11) . . y
C16 N4 C15 107.3(10) . . y
C16 N4 C18 127.9(12) . . y
C15 N4 C18 124.7(11) . . y
C2 C1 N1 130.6(11) . . y
C2 C1 C6 120.3(11) . . y
N1 C1 C6 109.0(11) . . y
C3 C2 C1 117.1(13) . . y
C4 C3 C2 120.6(14) . . y
C3 C4 C5 124.8(14) . . y
C4 C5 C6 114.0(14) . . y
C5 C6 N3 131.6(13) . . y
C5 C6 C1 123.1(13) . . y
N3 C6 C1 105.2(10) . . y
N1 C7 N3 112.2(11) . . y
N1 C7 C8 124.3(11) . . y
N3 C7 C8 123.5(11) . . y
C7 C8 S7 112.6(8) . . y
C11 C10 C15 121.1(11) . . y
C11 C10 N2 129.3(11) . . y
C15 C10 N2 109.3(11) . . y
C10 C11 C12 115.8(13) . . y
C13 C12 C11 122.1(15) . . y
C12 C13 C14 122.9(14) . . y
C13 C14 C15 116.0(13) . . y
N4 C15 C14 132.2(13) . . y
N4 C15 C10 105.7(11) . . y
C14 C15 C10 122.1(14) . . y
N2 C16 N4 114.1(11) . . y
N2 C16 C17 122.7(11) . . y
N4 C16 C17 123.2(12) . . y
C16 C17 S7 112.6(9) . . y
C20 C19 S1 115.5(9) . . y
C21 C20 C25 119.7(14) . . y
C21 C20 C19 120.0(14) . . y
C25 C20 C19 120.2(11) . . y
C20 C21 C22 121.3(17) . . y
C23 C22 C21 118.5(17) . . y
C24 C23 C22 119.7(17) . . y
C23 C24 C25 122.4(19) . . y
C24 C25 C20 118.3(15) . . y
C27 C26 S2 114.8(9) . . y
C28 C27 C32 119.5(14) . . y
C28 C27 C26 119.7(14) . . y
C32 C27 C26 120.8(11) . . y
C27 C28 C29 119.3(16) . . y
C30 C29 C28 121.3(16) . . y
C29 C30 C31 120.3(16) . . y
C30 C31 C32 119.6(17) . . y
C31 C32 C27 119.9(14) . . y
C34 C33 S3 117.1(10) . . y
C39 C34 C35 120.5(18) . . y
C39 C34 C33 120.7(16) . . y
C35 C34 C33 118.6(19) . . y
C34 C35 C36 119.9(26) . . y
C37 C36 C35 119.4(36) . . y
C38 C37 C36 122.5(32) . . y
C37 C38 C39 117.8(28) . . y
C34 C39 C38 119.9(22) . . y
C41 C40 S4 117.1(10) . . y
C46 C41 C42 118.7(14) . . y
C46 C41 C40 121.3(15) . . y
C42 C41 C40 119.9(14) . . y
C41 C42 C43 120.7(15) . . y
C44 C43 C42 119.4(17) . . y
C45 C44 C43 119.9(18) . . y
C44 C45 C46 119.8(18) . . y
C41 C46 C45 121.6(17) . . y
C48 C47 S5 113.0(10) . . y
C49 C48 C53 117.3(15) . . y
C49 C48 C47 121.9(15) . . y
C53 C48 C47 120.8(14) . . y
C50 C49 C48 122.3(18) . . y
C51 C50 C49 121.5(21) . . y
C50 C51 C52 119.6(18) . . y
C51 C52 C53 118.7(19) . . y
C48 C53 C52 120.6(17) . . y
C55 C54 S6 115.4(10) . . y
C56 C55 C60 116.7(14) . . y
C56 C55 C54 124.6(13) . . y
C60 C55 C54 118.6(13) . . y
C55 C56 C57 121.2(15) . . y
C58 C57 C56 120.0(17) . . y
C59 C58 C57 121.0(17) . . y
C58 C59 C60 119.5(17) . . y
C59 C60 C55 121.6(16) . . y
N5 C61 C62 178.6(28) . . y
N6 C63 C64 175.9(28) . . y

loop_
_geom_bond_atom_site_label_1
_geom_bond_atom_site_label_2
_geom_bond_distance
_geom_bond_site_symmetry_2
_geom_bond_publ_flag
Zn1 N2 1.993(10) . y
Zn1 N1 2.026(9) . y
Zn1 S2 2.319(3) . y
Zn1 S1 2.324(3) . y
Zn1 Zn2 3.780(2) . y
Zn1 Zn3 3.958(2) . y
Zn2 S4 2.273(4) . y
Zn2 S1 2.359(3) . y
Zn2 S5 2.388(4) . y
Zn2 S6 2.397(4) . y
Zn2 Zn3 3.069(2) . y
Zn3 S3 2.264(4) . y
Zn3 S2 2.382(3) . y
Zn3 S5 2.389(4) . y
Zn3 S6 2.403(4) . y
S1 C19 1.823(13) . y
S2 C26 1.820(12) . y
S3 C33 1.844(14) . y
S4 C40 1.828(13) . y
S5 C47 1.825(13) . y
S6 C54 1.831(13) . y
S7 C8 1.805(12) . y
S7 C17 1.809(13) . y
N1 C7 1.320(15) . y
N1 C1 1.391(14) . y
N2 C16 1.327(15) . y
N2 C10 1.418(14) . y
N3 C7 1.350(15) . y
N3 C6 1.38(2) . y
N3 C9 1.47(2) . y
N4 C16 1.336(15) . y
N4 C15 1.38(2) . y
N4 C18 1.46(2) . y
C1 C2 1.38(2) . y
C1 C6 1.40(2) . y
C2 C3 1.38(2) . y
C3 C4 1.37(2) . y
C4 C5 1.37(2) . y
C5 C6 1.38(2) . y
C7 C8 1.51(2) . y
C10 C11 1.39(2) . y
C10 C15 1.39(2) . y
C11 C12 1.41(2) . y
C12 C13 1.35(2) . y
C13 C14 1.37(2) . y
C14 C15 1.39(2) . y
C16 C17 1.51(2) . y
C19 C20 1.52(2) . y
C20 C21 1.35(2) . y
C20 C25 1.41(2) . y
C21 C22 1.40(2) . y
C22 C23 1.40(3) . y
C23 C24 1.35(3) . y
C24 C25 1.38(2) . y
C26 C27 1.52(2) . y
C27 C28 1.36(2) . y
C27 C32 1.41(2) . y
C28 C29 1.40(2) . y
C29 C30 1.35(2) . y
C30 C31 1.37(2) . y
C31 C32 1.39(2) . y
C33 C34 1.51(2) . y
C34 C39 1.35(2) . y
C34 C35 1.36(2) . y
C35 C36 1.37(3) . y
C36 C37 1.35(5) . y
C37 C38 1.34(4) . y
C38 C39 1.41(3) . y
C40 C41 1.47(2) . y
C41 C46 1.35(2) . y
C41 C42 1.37(2) . y
C42 C43 1.39(2) . y
C43 C44 1.37(2) . y
C44 C45 1.37(3) . y
C45 C46 1.38(2) . y
C47 C48 1.49(2) . y
C48 C49 1.35(2) . y
C48 C53 1.38(2) . y
C49 C50 1.35(2) . y
C50 C51 1.33(3) . y
C51 C52 1.37(3) . y
C52 C53 1.41(2) . y
C54 C55 1.49(2) . y
C55 C56 1.37(2) . y
C55 C60 1.39(2) . y
C56 C57 1.38(2) . y
C57 C58 1.35(2) . y
C58 C59 1.34(2) . y
C59 C60 1.38(2) . y
N5 C61 1.08(3) . y
C61 C62 1.44(3) . y
N6 C63 1.11(3) . y
C63 C64 1.45(3) . y
